data_4507958
loop_
_publ_author_name
'Wei, Jingjing'
'Yang, Lu'
'Ma, Pengtao'
'Wang, Jingping'
'Niu, Jingyang'

_publ_section_title
;
 A Series of Multi-Dimensional Lanthanide-Containing
 Peroxoisopolymolybdates
;
_journal_issue 8
_journal_name_full 'Crystal Growth &amp; Design'
_journal_page_first 3554
_journal_paper_doi 10.1021/cg400536e
_journal_volume 13
_journal_year 2013
_chemical_formula_sum 'H117 Mo29 N3 Na2 Nd6 O159'
_chemical_formula_weight 6397.62
_chemical_name_systematic
;

 ?

;
_space_group_IT_number 15
_symmetry_cell_setting monoclinic
_symmetry_space_group_name_Hall '-C 2yc'
_symmetry_space_group_name_H-M 'C 1 2/c 1'
_atom_sites_solution_hydrogens notdet
_atom_sites_solution_primary direct
_atom_sites_solution_secondary difmap
_audit_creation_method SHELXL-97
_cell_angle_alpha 90.00
_cell_angle_beta 123.872(2)
_cell_angle_gamma 90.00
_cell_formula_units_Z 4
_cell_length_a 36.921(5)
_cell_length_b 16.631(2)
_cell_length_c 28.287(4)
_cell_measurement_reflns_used 9942
_cell_measurement_temperature 296(2)
_cell_measurement_theta_max 28.39
_cell_measurement_theta_min 2.22
_cell_volume 14421(3)
_computing_cell_refinement 'Bruker SAINT'
_computing_data_collection 'Bruker APEX2'
_computing_data_reduction 'Bruker SAINT'
_computing_molecular_graphics 'Bruker SHELXTL'
_computing_publication_material 'Bruker SHELXTL'
_computing_structure_refinement 'SHELXL-97 (Sheldrick, 1997)'
_computing_structure_solution 'SHELXS-97 (Sheldrick, 1990)'
_diffrn_ambient_temperature 296(2)
_diffrn_measured_fraction_theta_full 0.987
_diffrn_measured_fraction_theta_max 0.987
_diffrn_measurement_device_type 'Bruker APEX-II CCD'
_diffrn_measurement_method '\f and \w scans'
_diffrn_radiation_monochromator graphite
_diffrn_radiation_source 'fine-focus sealed tube'
_diffrn_radiation_type MoK\a
_diffrn_radiation_wavelength 0.71073
_diffrn_reflns_av_R_equivalents 0.0353
_diffrn_reflns_av_sigmaI/netI 0.0398
_diffrn_reflns_limit_h_max 40
_diffrn_reflns_limit_h_min -43
_diffrn_reflns_limit_k_max 19
_diffrn_reflns_limit_k_min -15
_diffrn_reflns_limit_l_max 33
_diffrn_reflns_limit_l_min -32
_diffrn_reflns_number 35419
_diffrn_reflns_theta_full 25.00
_diffrn_reflns_theta_max 25.00
_diffrn_reflns_theta_min 1.83
_diffrn_standards_number 0
_exptl_absorpt_coefficient_mu 4.680
_exptl_absorpt_correction_T_max 0.5034
_exptl_absorpt_correction_T_min 0.2763
_exptl_absorpt_correction_type multi-scan
_exptl_absorpt_process_details SADABS
_exptl_crystal_colour yellow
_exptl_crystal_density_diffrn 2.945
_exptl_crystal_density_method 'not measured'
_exptl_crystal_description block
_exptl_crystal_F_000 12028
_exptl_crystal_size_max 0.37
_exptl_crystal_size_mid 0.23
_exptl_crystal_size_min 0.17
_refine_diff_density_max 3.404
_refine_diff_density_min -1.828
_refine_diff_density_rms 0.392
_refine_ls_extinction_method none
_refine_ls_goodness_of_fit_ref 1.069
_refine_ls_hydrogen_treatment noref
_refine_ls_matrix_type full
_refine_ls_number_parameters 965
_refine_ls_number_reflns 12538
_refine_ls_number_restraints 114
_refine_ls_restrained_S_all 1.066
_refine_ls_R_factor_all 0.0824
_refine_ls_R_factor_gt 0.0792
_refine_ls_shift/su_max 0.000
_refine_ls_shift/su_mean 0.000
_refine_ls_structure_factor_coef Fsqd
_refine_ls_weighting_details 'calc w=1/[\s^2^(Fo^2^)+(0.0853P)^2^+3221.5547P] where P=(Fo^2^+2Fc^2^)/3'
_refine_ls_weighting_scheme calc
_refine_ls_wR_factor_gt 0.2230
_refine_ls_wR_factor_ref 0.2244
_reflns_number_gt 11700
_reflns_number_total 12538
_reflns_threshold_expression >2sigma(I)
_cod_data_source_file cg400536e_si_002.cif
_cod_data_source_block 5
_cod_depositor_comments
;
The following automatic conversions were performed:

'_symmetry_cell_setting' value 'Monoclinic' changed to 'monoclinic'
according to /home/saulius/struct/CIF-dictionaries/cif_core.dic
dictionary named 'cif_core.dic' version 2.4.2 from
2011-04-26.

'_exptl_absorpt_correction_type' value 'Multi-scan'
changed to 'multi-scan' according to
/home/saulius/struct/CIF-dictionaries/cif_core.dic dictionary named
'cif_core.dic' version 2.4.2 from 2011-04-26.

Automatic conversion script
Id: cif_fix_values 1891 2012-01-12 08:04:46Z andrius 
;
_cod_original_sg_symbol_H-M C2/c
_cod_database_code 4507958

loop_
_symmetry_equiv_pos_as_xyz
'x, y, z'
'-x, y, -z+1/2'
'x+1/2, y+1/2, z'
'-x+1/2, y+1/2, -z+1/2'
'-x, -y, -z'
'x, -y, z-1/2'
'-x+1/2, -y+1/2, -z'
'x+1/2, -y+1/2, z-1/2'

loop_
_atom_site_label
_atom_site_type_symbol
_atom_site_fract_x
_atom_site_fract_y
_atom_site_fract_z
_atom_site_U_iso_or_equiv
_atom_site_adp_type
_atom_site_occupancy
_atom_site_symmetry_multiplicity
_atom_site_calc_flag
_atom_site_refinement_flags
Nd1 Nd 0.09133(3) 0.67283(6) 0.36527(4) 0.0148(2) Uani 1 1 d .
Nd2 Nd 0.00337(3) 0.99191(6) 0.36267(4) 0.0137(2) Uani 1 1 d .
Nd3 Nd 0.25253(3) 1.20070(7) 0.30743(5) 0.0221(3) Uani 1 1 d .
Mo1 Mo -0.03402(5) 0.61470(9) 0.30298(6) 0.0131(3) Uani 1 1 d .
Mo2 Mo -0.09459(5) 0.47312(9) 0.29689(7) 0.0186(4) Uani 1 1 d .
Mo3 Mo -0.15442(5) 0.61945(10) 0.28542(7) 0.0184(4) Uani 1 1 d .
Mo4 Mo -0.05223(5) 0.59710(9) 0.40867(7) 0.0156(3) Uani 1 1 d .
Mo5 Mo 0.00561(5) 0.75202(9) 0.40170(6) 0.0137(3) Uani 1 1 d .
Mo6 Mo -0.02064(6) 0.75913(10) 0.49131(7) 0.0215(4) Uani 1 1 d .
Mo7 Mo -0.11779(5) 0.75977(10) 0.38156(8) 0.0211(4) Uani 1 1 d .
Mo8 Mo 0.07931(5) 1.04909(9) 0.30549(6) 0.0129(3) Uani 1 1 d .
Mo9 Mo 0.13714(5) 1.19162(9) 0.30372(7) 0.0183(4) Uani 1 1 d .
Mo10 Mo 0.18669(5) 1.03876(10) 0.29559(7) 0.0175(3) Uani 1 1 d .
Mo11 Mo 0.18636(5) 1.06734(9) 0.41590(7) 0.0159(3) Uani 1 1 d .
Mo12 Mo 0.12136(5) 0.91258(9) 0.40469(6) 0.0132(3) Uani 1 1 d .
Mo13 Mo 0.22236(5) 0.90805(11) 0.50160(7) 0.0221(4) Uani 1 1 d .
Mo14 Mo 0.23276(5) 0.90340(10) 0.39620(7) 0.0206(4) Uani 1 1 d .
Mo15 Mo 0.0000 0.83225(12) 0.2500 0.0117(4) Uani 1 2 d S
Na1 Na 0.1039(3) 0.8305(6) 0.2532(4) 0.043(2) Uani 1 1 d .
O1 O 0.0183(4) 0.6120(8) 0.3175(6) 0.022(3) Uani 1 1 d .
O2 O -0.0690(4) 0.6221(8) 0.2296(5) 0.020(3) Uani 1 1 d .
O3 O -0.0370(4) 0.5010(8) 0.3133(5) 0.018(3) Uani 1 1 d .
O4 O -0.0355(4) 0.7259(8) 0.3209(5) 0.017(3) Uani 1 1 d .
O5 O -0.0077(4) 0.6187(8) 0.3977(6) 0.019(3) Uani 1 1 d .
O6 O -0.0884(4) 0.5946(7) 0.3111(5) 0.014(2) Uani 1 1 d .
O7 O -0.1215(5) 0.4696(9) 0.2249(6) 0.029(3) Uani 1 1 d .
O8 O -0.0665(6) 0.3705(9) 0.3220(7) 0.041(4) Uani 1 1 d .
O9 O -0.1066(6) 0.3693(9) 0.3155(7) 0.041(4) Uani 1 1 d .
O10 O -0.1453(4) 0.5068(8) 0.2984(6) 0.021(3) Uani 1 1 d .
O11 O -0.0569(5) 0.4933(8) 0.3990(6) 0.024(3) Uani 1 1 d .
O12 O -0.1741(5) 0.6244(10) 0.2144(7) 0.032(4) Uani 1 1 d .
O13 O -0.1991(5) 0.6264(9) 0.2890(7) 0.032(4) Uani 1 1 d .
O14 O -0.1359(4) 0.7321(8) 0.3049(6) 0.021(3) Uani 1 1 d .
O15 O -0.1095(4) 0.6269(8) 0.3816(5) 0.019(3) Uani 1 1 d .
O16 O -0.0265(5) 0.6153(8) 0.4804(6) 0.026(3) Uani 1 1 d .
O17 O -0.0515(4) 0.7348(8) 0.4058(5) 0.019(3) Uani 1 1 d .
O18 O 0.0532(4) 0.7340(8) 0.4054(5) 0.019(3) Uani 1 1 d .
O19 O -0.0017(5) 0.8543(8) 0.3945(6) 0.020(3) Uani 1 1 d .
O20 O 0.0275(4) 0.7402(8) 0.4811(6) 0.020(3) Uani 1 1 d .
O21 O -0.0190(5) 0.8601(8) 0.4909(6) 0.025(3) Uani 1 1 d .
O22 O 0.0253(7) 0.7322(13) 0.5682(8) 0.054(5) Uani 1 1 d .
O23 O -0.0146(7) 0.7352(11) 0.5618(8) 0.051(5) Uani 1 1 d .
O24 O -0.0827(5) 0.7472(9) 0.4625(7) 0.030(3) Uani 1 1 d .
O25 O -0.1129(5) 0.8604(9) 0.3744(7) 0.034(4) Uani 1 1 d .
O26 O -0.1686(5) 0.7474(8) 0.3713(6) 0.026(3) Uani 1 1 d .
O27 O 0.0375(4) 1.0514(8) 0.3153(6) 0.023(3) Uani 1 1 d .
O28 O 0.0552(5) 1.0412(8) 0.2330(6) 0.024(3) Uani 1 1 d .
O29 O 0.0907(4) 1.1631(8) 0.3155(6) 0.021(3) Uani 1 1 d .
O30 O 0.0969(4) 0.9395(8) 0.3251(5) 0.016(3) Uani 1 1 d .
O31 O 0.1305(4) 1.0463(7) 0.3992(5) 0.018(3) Uani 1 1 d .
O32 O 0.1432(4) 1.0693(7) 0.3184(5) 0.015(3) Uani 1 1 d .
O33 O 0.1045(5) 1.1959(9) 0.2316(6) 0.027(3) Uani 1 1 d .
O34 O 0.1281(6) 1.2950(12) 0.3276(9) 0.056(5) Uani 1 1 d .
O35 O 0.1651(6) 1.2948(10) 0.3249(8) 0.045(4) Uani 1 1 d .
O36 O 0.1906(4) 1.1584(7) 0.3087(6) 0.018(3) Uani 1 1 d .
O37 O 0.1836(5) 1.1709(8) 0.4053(6) 0.026(3) Uani 1 1 d .
O38 O 0.1482(5) 1.0338(9) 0.2248(7) 0.032(3) Uani 1 1 d .
O39 O 0.2357(4) 1.0485(8) 0.3031(6) 0.021(3) Uani 1 1 d .
O40 O 0.1866(4) 0.9315(8) 0.3159(6) 0.020(3) Uani 1 1 d .
O41 O 0.2243(4) 1.0357(8) 0.3937(6) 0.021(3) Uani 1 1 d .
O42 O 0.2195(5) 1.0520(9) 0.4893(6) 0.027(3) Uani 1 1 d U
O43 O 0.1838(4) 0.9303(8) 0.4150(6) 0.020(3) Uani 1 1 d .
O44 O 0.0758(4) 0.9304(7) 0.4050(5) 0.016(3) Uani 1 1 d .
O45 O 0.1234(4) 0.8097(7) 0.3993(5) 0.017(3) Uani 1 1 d .
O46 O 0.1633(4) 0.9292(7) 0.4840(5) 0.016(3) Uani 1 1 d .
O47 O 0.2199(5) 0.8070(10) 0.5028(6) 0.032(3) Uani 1 1 d .
O48 O 0.2384(6) 0.9375(13) 0.5778(8) 0.056(5) Uani 1 1 d .
O49 O 0.2750(6) 0.9292(13) 0.5750(8) 0.056(5) Uani 1 1 d .
O50 O 0.2636(4) 0.9157(9) 0.4776(6) 0.025(3) Uani 1 1 d U
O51 O 0.2200(5) 0.8037(9) 0.3876(7) 0.036(4) Uani 1 1 d .
O52 O 0.2769(4) 0.9107(10) 0.3924(7) 0.036(4) Uani 1 1 d .
O53 O 0.0456(4) 0.7729(7) 0.2947(5) 0.018(3) Uani 1 1 d U
O54 O -0.0103(5) 0.8925(8) 0.2919(6) 0.021(3) Uani 1 1 d .
N1 N 0.1727(9) 0.4602(19) 0.4719(14) 0.091(12) Uani 1 1 d .
N2 N -0.0246(14) 0.280(3) 0.281(2) 0.045(10) Uani 0.50 1 d PU
O1W O 0.1478(5) 0.7067(10) 0.3439(8) 0.041(4) Uani 1 1 d .
O2W O 0.1617(5) 0.6709(10) 0.4625(7) 0.042(4) Uani 1 1 d U
O3W O 0.1230(6) 0.5382(11) 0.3690(7) 0.050(5) Uani 1 1 d .
O4W O 0.0875(8) 0.5737(13) 0.4339(10) 0.066(6) Uani 1 1 d .
O5W O 0.0603(7) 1.0940(11) 0.4278(8) 0.047(4) Uani 1 1 d .
O6W O -0.0265(6) 1.1270(10) 0.3651(7) 0.041(4) Uani 1 1 d U
O7W O -0.0700(5) 0.9594(12) 0.3416(9) 0.050(5) Uani 1 1 d .
O8W O 0.0216(7) 0.9882(10) 0.4629(8) 0.048(5) Uani 1 1 d .
O9W O 0.2875(6) 1.1426(11) 0.4051(7) 0.044(4) Uani 1 1 d .
O10W O 0.2066(7) 1.1573(12) 0.2048(8) 0.052(5) Uani 1 1 d .
O11W O 0.2722(6) 1.2981(12) 0.2543(10) 0.058(6) Uani 1 1 d .
O12W O 0.1951(5) 1.3039(10) 0.2519(8) 0.041(4) Uani 1 1 d .
O13W O 0.2595(6) 1.3109(14) 0.3697(8) 0.061(6) Uani 1 1 d .
O14W O 0.0257(5) 0.4305(10) 0.4193(7) 0.040(4) Uani 1 1 d U
O15W O 0.0903(5) 0.6469(10) 0.5738(6) 0.025(3) Uani 1 1 d U
O16W O 0.7845(6) 0.4532(11) 0.1652(8) 0.053(5) Uani 1 1 d .
O17W O 0.2255(8) 0.8004(16) 0.6278(11) 0.079(7) Uani 1 1 d .
O18W O 0.0685(13) 1.239(2) 0.3817(17) 0.050(9) Uani 0.50 1 d PU
O19W O 0.2385(12) 0.9600(18) 0.2168(12) 0.040(8) Uani 0.50 1 d P
O20W O 0.2117(13) 1.336(2) 0.4426(16) 0.050(9) Uani 0.50 1 d PU
O21W O 0.3251(11) 0.894(2) 0.3393(14) 0.106(10) Uani 1 1 d .
O22W O -0.1517(18) 0.993(3) 0.382(2) 0.09(2) Uani 0.50 1 d P
O23W O 0.1390(11) 1.265(2) 0.0415(14) 0.041(8) Uani 0.50 1 d PU
O24W O 0.0000 0.436(4) 0.2500 0.072(18) Uani 0.50 2 d SPU
O25W O 0.0836(16) 0.618(3) 0.552(2) 0.059(13) Uani 0.50 1 d PU
O26W O 0.1544(15) 1.079(3) 0.5308(19) 0.065(11) Uani 0.50 1 d PU
O27W O -0.111(2) 0.650(4) 0.514(3) 0.098(17) Uani 0.50 1 d PU
O28W O 0.0976(19) 1.115(3) 0.036(3) 0.12(3) Uani 0.50 1 d P
O29W O -0.134(2) 0.517(4) 0.441(3) 0.11(2) Uani 0.50 1 d PU
O30W O 0.245(3) 1.294(5) 0.459(3) 0.13(3) Uani 0.50 1 d PU
O31W O 0.1183(9) 1.200(2) 0.1374(15) 0.121(13) Uani 1 1 d .
O32W O -0.048(4) 0.423(7) 0.180(5) 0.08(3) Uani 0.25 1 d PU
O33W O 0.2943(12) 0.964(2) 0.3043(16) 0.047(9) Uani 0.50 1 d PU

loop_
_atom_site_aniso_label
_atom_site_aniso_U_11
_atom_site_aniso_U_22
_atom_site_aniso_U_33
_atom_site_aniso_U_23
_atom_site_aniso_U_13
_atom_site_aniso_U_12
Nd1 0.0130(5) 0.0150(5) 0.0150(5) 0.0003(4) 0.0069(4) 0.0027(4)
Nd2 0.0150(5) 0.0131(5) 0.0160(5) -0.0003(4) 0.0105(4) 0.0008(4)
Nd3 0.0175(5) 0.0236(6) 0.0300(6) 0.0049(4) 0.0162(5) 0.0006(4)
Mo1 0.0134(7) 0.0144(7) 0.0139(7) -0.0014(6) 0.0091(6) -0.0033(6)
Mo2 0.0232(8) 0.0111(7) 0.0252(9) -0.0030(6) 0.0158(7) -0.0055(6)
Mo3 0.0173(8) 0.0214(8) 0.0216(8) 0.0015(7) 0.0141(7) -0.0005(6)
Mo4 0.0220(8) 0.0128(7) 0.0165(8) 0.0007(6) 0.0135(7) -0.0010(6)
Mo5 0.0165(7) 0.0124(7) 0.0161(7) -0.0018(6) 0.0116(6) -0.0014(6)
Mo6 0.0319(9) 0.0198(8) 0.0202(8) -0.0036(7) 0.0190(8) -0.0038(7)
Mo7 0.0211(8) 0.0157(8) 0.0359(10) -0.0008(7) 0.0218(8) -0.0006(6)
Mo8 0.0109(7) 0.0141(7) 0.0137(7) 0.0006(6) 0.0069(6) -0.0021(6)
Mo9 0.0158(8) 0.0129(8) 0.0295(9) 0.0029(6) 0.0146(7) 0.0000(6)
Mo10 0.0153(8) 0.0203(8) 0.0212(8) -0.0009(6) 0.0129(7) -0.0031(6)
Mo11 0.0114(7) 0.0165(8) 0.0174(8) -0.0032(6) 0.0066(6) -0.0031(6)
Mo12 0.0106(7) 0.0134(7) 0.0145(7) 0.0002(6) 0.0062(6) -0.0004(6)
Mo13 0.0133(8) 0.0297(9) 0.0156(8) 0.0039(7) 0.0033(7) 0.0003(7)
Mo14 0.0146(8) 0.0210(8) 0.0280(9) 0.0016(7) 0.0130(7) 0.0013(6)
Mo15 0.0136(10) 0.0091(10) 0.0113(10) 0.000 0.0063(8) 0.000
Na1 0.047(6) 0.045(6) 0.038(5) -0.015(4) 0.024(5) -0.012(5)
O1 0.018(7) 0.023(7) 0.033(8) -0.018(6) 0.019(6) -0.009(5)
O2 0.017(6) 0.023(7) 0.012(6) -0.009(5) 0.002(5) -0.010(5)
O3 0.019(7) 0.018(7) 0.018(6) -0.004(5) 0.011(6) 0.002(5)
O4 0.020(6) 0.018(7) 0.019(7) 0.009(5) 0.014(6) 0.009(5)
O5 0.024(7) 0.020(7) 0.024(7) -0.001(5) 0.020(6) -0.001(5)
O6 0.019(6) 0.014(6) 0.013(6) 0.002(5) 0.011(5) 0.001(5)
O7 0.036(8) 0.024(8) 0.017(7) -0.005(6) 0.008(6) -0.012(6)
O8 0.058(11) 0.017(8) 0.040(9) -0.003(7) 0.023(9) -0.016(7)
O9 0.053(11) 0.024(8) 0.044(10) -0.005(7) 0.026(9) -0.002(8)
O10 0.016(6) 0.022(7) 0.022(7) 0.001(6) 0.010(6) -0.007(5)
O11 0.028(7) 0.016(7) 0.034(8) 0.007(6) 0.020(7) 0.007(6)
O12 0.020(7) 0.038(9) 0.034(8) 0.000(7) 0.013(7) -0.011(6)
O13 0.038(9) 0.019(7) 0.055(10) -0.005(7) 0.037(8) -0.003(6)
O14 0.021(7) 0.021(7) 0.027(7) 0.004(6) 0.017(6) -0.004(5)
O15 0.019(7) 0.023(7) 0.020(7) 0.002(5) 0.014(6) 0.002(5)
O16 0.037(8) 0.017(7) 0.033(8) -0.001(6) 0.025(7) 0.000(6)
O17 0.028(7) 0.014(6) 0.017(7) 0.003(5) 0.014(6) 0.003(5)
O18 0.017(6) 0.033(8) 0.016(6) -0.002(6) 0.015(6) -0.002(6)
O19 0.033(8) 0.012(6) 0.022(7) -0.002(5) 0.020(6) -0.004(5)
O20 0.013(6) 0.025(7) 0.022(7) 0.004(6) 0.010(6) 0.003(5)
O21 0.031(8) 0.025(7) 0.026(7) 0.002(6) 0.020(7) 0.006(6)
O22 0.073(14) 0.064(13) 0.030(9) 0.004(9) 0.032(10) -0.002(11)
O23 0.080(14) 0.039(10) 0.037(10) -0.003(8) 0.034(10) -0.002(10)
O24 0.037(9) 0.030(8) 0.041(9) -0.009(7) 0.033(8) -0.011(7)
O25 0.030(8) 0.030(8) 0.049(10) 0.001(7) 0.026(8) -0.002(7)
O26 0.029(8) 0.024(7) 0.040(8) 0.002(6) 0.029(7) -0.003(6)
O27 0.009(6) 0.022(7) 0.032(8) 0.004(6) 0.007(6) -0.001(5)
O28 0.030(8) 0.024(7) 0.023(7) -0.003(6) 0.019(6) -0.007(6)
O29 0.015(6) 0.013(6) 0.037(8) -0.012(6) 0.016(6) -0.004(5)
O30 0.014(6) 0.018(6) 0.013(6) -0.001(5) 0.006(5) -0.003(5)
O31 0.022(7) 0.012(6) 0.019(7) -0.006(5) 0.011(6) -0.005(5)
O32 0.006(5) 0.015(6) 0.019(6) -0.001(5) 0.005(5) -0.001(5)
O33 0.028(8) 0.032(8) 0.023(7) 0.001(6) 0.014(6) -0.003(6)
O34 0.046(11) 0.043(11) 0.080(15) -0.019(10) 0.036(11) -0.016(9)
O35 0.053(11) 0.031(9) 0.056(11) -0.001(8) 0.034(10) 0.006(8)
O36 0.018(6) 0.011(6) 0.034(8) -0.001(5) 0.019(6) 0.000(5)
O37 0.026(7) 0.020(7) 0.033(8) 0.000(6) 0.016(7) -0.006(6)
O38 0.028(8) 0.033(8) 0.036(9) 0.002(7) 0.018(7) -0.005(7)
O39 0.015(6) 0.023(7) 0.028(7) -0.003(6) 0.014(6) -0.007(5)
O40 0.019(7) 0.023(7) 0.022(7) -0.009(6) 0.014(6) -0.003(5)
O41 0.010(6) 0.019(7) 0.033(8) -0.005(6) 0.011(6) -0.005(5)
O42 0.026(6) 0.028(6) 0.016(6) -0.009(5) 0.005(5) -0.006(5)
O43 0.018(7) 0.021(7) 0.020(7) 0.002(5) 0.009(6) -0.002(5)
O44 0.017(6) 0.015(6) 0.015(6) 0.005(5) 0.007(5) 0.000(5)
O45 0.014(6) 0.010(6) 0.022(7) 0.000(5) 0.007(5) -0.004(5)
O46 0.015(6) 0.018(6) 0.013(6) 0.004(5) 0.006(5) 0.004(5)
O47 0.021(7) 0.036(9) 0.029(8) 0.008(7) 0.009(7) 0.004(6)
O48 0.036(10) 0.073(14) 0.032(10) -0.007(9) 0.003(8) -0.002(9)
O49 0.049(12) 0.067(14) 0.048(11) -0.006(10) 0.025(10) -0.002(10)
O50 0.010(5) 0.029(6) 0.028(6) 0.000(5) 0.006(5) -0.002(5)
O51 0.040(9) 0.019(8) 0.054(10) 0.007(7) 0.030(8) 0.002(7)
O52 0.011(7) 0.046(10) 0.044(10) 0.003(8) 0.013(7) 0.000(6)
O53 0.013(5) 0.013(5) 0.017(5) 0.005(4) 0.002(4) 0.006(4)
O54 0.034(8) 0.014(6) 0.018(7) -0.002(5) 0.017(6) -0.003(6)
N1 0.039(14) 0.07(2) 0.09(2) 0.044(17) -0.006(14) -0.011(14)
N2 0.038(13) 0.052(14) 0.050(13) -0.008(9) 0.027(10) -0.008(9)
O1W 0.038(9) 0.038(9) 0.059(11) -0.027(8) 0.034(9) -0.009(7)
O2W 0.037(7) 0.040(7) 0.028(7) -0.003(6) 0.005(6) 0.010(6)
O3W 0.062(12) 0.041(10) 0.026(9) 0.006(8) 0.011(9) 0.023(9)
O4W 0.086(16) 0.057(13) 0.074(15) 0.024(11) 0.056(14) 0.024(12)
O5W 0.069(13) 0.041(10) 0.050(11) -0.008(8) 0.046(10) 0.002(9)
O6W 0.045(7) 0.034(7) 0.034(7) -0.017(6) 0.015(6) 0.008(6)
O7W 0.028(9) 0.060(12) 0.076(13) 0.036(10) 0.038(9) 0.013(8)
O8W 0.091(15) 0.026(9) 0.041(10) -0.007(7) 0.045(11) -0.007(9)
O9W 0.052(11) 0.041(10) 0.030(9) 0.001(7) 0.016(8) -0.021(8)
O10W 0.062(12) 0.054(12) 0.039(10) 0.011(9) 0.027(10) 0.011(10)
O11W 0.041(11) 0.055(12) 0.082(15) 0.032(11) 0.036(11) 0.007(9)
O12W 0.032(9) 0.041(10) 0.054(11) 0.012(8) 0.027(8) 0.007(7)
O13W 0.045(11) 0.075(15) 0.046(11) -0.019(10) 0.015(9) 0.012(10)
O14W 0.038(7) 0.042(7) 0.033(7) 0.023(6) 0.016(6) 0.016(6)
O15W 0.028(7) 0.032(7) 0.012(6) 0.011(5) 0.009(5) -0.001(5)
O16W 0.031(9) 0.036(10) 0.054(12) 0.008(9) 0.001(8) -0.006(8)
O17W 0.089(17) 0.094(18) 0.084(17) -0.006(14) 0.068(15) 0.026(15)
O18W 0.057(12) 0.053(13) 0.056(12) -0.004(9) 0.042(9) 0.003(9)
O19W 0.07(2) 0.021(16) 0.018(15) -0.005(12) 0.015(16) 0.003(15)
O20W 0.051(12) 0.043(12) 0.049(12) -0.010(9) 0.023(9) -0.009(9)
O21W 0.12(2) 0.11(2) 0.11(2) 0.03(2) 0.08(2) 0.01(2)
O22W 0.09(4) 0.05(3) 0.07(3) -0.01(2) 0.00(3) 0.04(3)
O23W 0.044(11) 0.047(12) 0.036(11) 0.007(8) 0.024(9) -0.005(8)
O24W 0.07(2) 0.07(2) 0.07(2) 0.000 0.046(13) 0.000
O25W 0.055(15) 0.058(16) 0.063(16) 0.008(9) 0.033(11) 0.000(9)
O26W 0.065(14) 0.071(15) 0.065(14) -0.003(9) 0.039(10) 0.015(9)
O27W 0.096(19) 0.10(2) 0.11(2) 0.012(10) 0.062(13) -0.008(10)
O28W 0.09(4) 0.06(3) 0.10(4) -0.05(3) -0.02(3) 0.01(3)
O29W 0.11(2) 0.11(2) 0.11(2) -0.002(10) 0.065(14) -0.001(10)
O30W 0.13(3) 0.13(3) 0.13(3) 0.001(10) 0.073(16) -0.008(10)
O31W 0.051(15) 0.19(4) 0.12(3) 0.02(2) 0.045(17) 0.024(19)
O32W 0.08(3) 0.08(3) 0.09(3) 0.002(10) 0.047(18) -0.001(10)
O33W 0.051(12) 0.051(13) 0.047(12) -0.003(9) 0.032(9) 0.003(9)

loop_
_atom_type_symbol
_atom_type_description
_atom_type_scat_dispersion_real
_atom_type_scat_dispersion_imag
_atom_type_scat_source
C C 0.0033 0.0016 'International Tables Vol C Tables 4.2.6.8 and 6.1.1.4'
H H 0.0000 0.0000 'International Tables Vol C Tables 4.2.6.8 and 6.1.1.4'
N N 0.0061 0.0033 'International Tables Vol C Tables 4.2.6.8 and 6.1.1.4'
O O 0.0106 0.0060 'International Tables Vol C Tables 4.2.6.8 and 6.1.1.4'
Mo Mo -1.6832 0.6857 'International Tables Vol C Tables 4.2.6.8 and 6.1.1.4'
Nd Nd -0.1943 3.0179 'International Tables Vol C Tables 4.2.6.8 and 6.1.1.4'
Na Na 0.0362 0.0249 'International Tables Vol C Tables 4.2.6.8 and 6.1.1.4'

loop_
_geom_angle_atom_site_label_1
_geom_angle_atom_site_label_2
_geom_angle_atom_site_label_3
_geom_angle
_geom_angle_site_symmetry_1
_geom_angle_site_symmetry_3
O53 Nd1 O1 77.5(5) . .
O53 Nd1 O18 77.4(4) . .
O1 Nd1 O18 72.0(4) . .
O53 Nd1 O2 71.5(4) . 2
O1 Nd1 O2 70.3(4) . 2
O18 Nd1 O2 135.1(4) . 2
O53 Nd1 O45 69.7(4) . .
O1 Nd1 O45 136.5(4) . .
O18 Nd1 O45 73.5(4) . .
O2 Nd1 O45 121.9(4) 2 .
O53 Nd1 O3W 138.3(5) . .
O1 Nd1 O3W 89.9(6) . .
O18 Nd1 O3W 136.3(6) . .
O2 Nd1 O3W 66.8(5) 2 .
O45 Nd1 O3W 133.6(6) . .
O53 Nd1 O2W 136.9(5) . .
O1 Nd1 O2W 137.9(6) . .
O18 Nd1 O2W 90.5(5) . .
O2 Nd1 O2W 134.2(5) 2 .
O45 Nd1 O2W 67.2(5) . .
O3W Nd1 O2W 76.6(6) . .
O53 Nd1 O1W 86.4(5) . .
O1 Nd1 O1W 139.0(5) . .
O18 Nd1 O1W 140.7(5) . .
O2 Nd1 O1W 68.8(5) 2 .
O45 Nd1 O1W 67.3(5) . .
O3W Nd1 O1W 77.4(6) . .
O2W Nd1 O1W 77.2(6) . .
O53 Nd1 O4W 138.3(6) . .
O1 Nd1 O4W 69.7(7) . .
O18 Nd1 O4W 68.7(6) . .
O2 Nd1 O4W 117.9(6) 2 .
O45 Nd1 O4W 120.0(6) . .
O3W Nd1 O4W 67.7(7) . .
O2W Nd1 O4W 68.3(7) . .
O1W Nd1 O4W 135.2(7) . .
O54 Nd2 O44 77.7(4) . .
O54 Nd2 O28 70.8(5) . 2
O44 Nd2 O28 135.9(4) . 2
O54 Nd2 O7W 87.5(6) . .
O44 Nd2 O7W 140.3(5) . .
O28 Nd2 O7W 68.9(5) 2 .
O54 Nd2 O27 76.2(5) . .
O44 Nd2 O27 71.9(4) . .
O28 Nd2 O27 71.2(4) 2 .
O7W Nd2 O27 139.9(5) . .
O54 Nd2 O19 69.5(4) . .
O44 Nd2 O19 74.0(4) . .
O28 Nd2 O19 120.0(5) 2 .
O7W Nd2 O19 66.3(5) . .
O27 Nd2 O19 135.7(4) . .
O54 Nd2 O6W 137.6(5) . .
O44 Nd2 O6W 136.9(5) . .
O28 Nd2 O6W 66.8(5) 2 .
O7W Nd2 O6W 76.4(6) . .
O27 Nd2 O6W 91.2(5) . .
O19 Nd2 O6W 133.1(5) . .
O54 Nd2 O8W 135.5(5) . .
O44 Nd2 O8W 84.7(6) . .
O28 Nd2 O8W 139.3(6) 2 .
O7W Nd2 O8W 80.5(7) . .
O27 Nd2 O8W 135.6(6) . .
O19 Nd2 O8W 66.4(5) . .
O6W Nd2 O8W 80.7(6) . .
O54 Nd2 O5W 140.1(5) . .
O44 Nd2 O5W 71.8(5) . .
O28 Nd2 O5W 116.0(6) 2 .
O7W Nd2 O5W 132.3(6) . .
O27 Nd2 O5W 70.2(5) . .
O19 Nd2 O5W 123.4(5) . .
O6W Nd2 O5W 65.2(6) . .
O8W Nd2 O5W 66.7(6) . .
O36 Nd3 O13W 85.9(6) . .
O36 Nd3 O13 131.7(4) . 3
O13W Nd3 O13 136.9(6) . 3
O36 Nd3 O12W 74.3(5) . .
O13W Nd3 O12W 69.5(6) . .
O13 Nd3 O12W 132.7(6) 3 .
O36 Nd3 O9W 77.3(5) . .
O13W Nd3 O9W 73.3(7) . .
O13 Nd3 O9W 92.9(6) 3 .
O12W Nd3 O9W 134.2(6) . .
O36 Nd3 O10W 84.2(6) . .
O13W Nd3 O10W 140.9(6) . .
O13 Nd3 O10W 73.4(6) 3 .
O12W Nd3 O10W 71.3(6) . .
O9W Nd3 O10W 139.8(6) . .
O36 Nd3 O26 142.9(4) . 3
O13W Nd3 O26 69.0(6) . 3
O13 Nd3 O26 67.9(5) 3 3
O12W Nd3 O26 118.2(5) . 3
O9W Nd3 O26 69.6(5) . 3
O10W Nd3 O26 132.5(6) . 3
O36 Nd3 O11W 140.4(5) . .
O13W Nd3 O11W 89.9(8) . .
O13 Nd3 O11W 73.6(6) 3 .
O12W Nd3 O11W 67.4(6) . .
O9W Nd3 O11W 138.4(6) . .
O10W Nd3 O11W 74.7(7) . .
O26 Nd3 O11W 68.8(6) 3 .
O36 Nd3 O39 60.8(4) . .
O13W Nd3 O39 133.6(7) . .
O13 Nd3 O39 71.5(4) 3 .
O12W Nd3 O39 123.1(5) . .
O9W Nd3 O39 68.7(5) . .
O10W Nd3 O39 71.1(5) . .
O26 Nd3 O39 118.7(4) 3 .
O11W Nd3 O39 136.4(6) . .
O36 Nd3 Mo10 33.6(3) . .
O13W Nd3 Mo10 115.5(6) . .
O13 Nd3 Mo10 98.1(3) 3 .
O12W Nd3 Mo10 99.6(4) . .
O9W Nd3 Mo10 73.3(4) . .
O10W Nd3 Mo10 71.6(5) . .
O26 Nd3 Mo10 139.3(3) 3 .
O11W Nd3 Mo10 146.2(5) . .
O39 Nd3 Mo10 27.5(3) . .
O2 Mo1 O1 105.8(7) . .
O2 Mo1 O3 100.6(6) . .
O1 Mo1 O3 95.1(6) . .
O2 Mo1 O4 97.8(6) . .
O1 Mo1 O4 98.8(6) . .
O3 Mo1 O4 152.9(5) . .
O2 Mo1 O6 91.3(5) . .
O1 Mo1 O6 160.7(6) . .
O3 Mo1 O6 72.4(5) . .
O4 Mo1 O6 87.5(5) . .
O2 Mo1 O5 161.4(6) . .
O1 Mo1 O5 92.0(6) . .
O3 Mo1 O5 82.7(5) . .
O4 Mo1 O5 73.7(5) . .
O6 Mo1 O5 72.2(4) . .
O2 Mo1 Mo2 87.5(4) . .
O1 Mo1 Mo2 130.4(5) . .
O3 Mo1 Mo2 35.4(4) . .
O4 Mo1 Mo2 127.0(4) . .
O6 Mo1 Mo2 39.5(3) . .
O5 Mo1 Mo2 84.9(3) . .
O7 Mo2 O8 104.4(7) . .
O7 Mo2 O9 103.1(7) . .
O8 Mo2 O9 42.3(7) . .
O7 Mo2 O3 97.2(6) . .
O8 Mo2 O3 80.3(6) . .
O9 Mo2 O3 122.1(7) . .
O7 Mo2 O10 96.2(7) . .
O8 Mo2 O10 124.6(7) . .
O9 Mo2 O10 83.2(7) . .
O3 Mo2 O10 147.4(5) . .
O7 Mo2 O6 101.3(6) . .
O8 Mo2 O6 145.9(6) . .
O9 Mo2 O6 147.9(6) . .
O3 Mo2 O6 74.5(5) . .
O10 Mo2 O6 73.7(5) . .
O7 Mo2 O11 174.0(6) . .
O8 Mo2 O11 81.3(6) . .
O9 Mo2 O11 82.3(6) . .
O3 Mo2 O11 81.9(5) . .
O10 Mo2 O11 81.8(5) . .
O6 Mo2 O11 72.7(5) . .
O7 Mo2 Mo3 89.7(5) . .
O8 Mo2 Mo3 157.1(6) . .
O9 Mo2 Mo3 117.4(5) . .
O3 Mo2 Mo3 116.3(4) . .
O10 Mo2 Mo3 34.2(4) . .
O6 Mo2 Mo3 42.2(3) . .
O11 Mo2 Mo3 85.4(3) . .
O7 Mo2 Mo1 90.8(5) . .
O8 Mo2 Mo1 114.8(5) . .
O9 Mo2 Mo1 155.4(6) . .
O3 Mo2 Mo1 34.6(4) . .
O10 Mo2 Mo1 115.7(4) . .
O6 Mo2 Mo1 42.5(3) . .
O11 Mo2 Mo1 85.0(3) . .
Mo3 Mo2 Mo1 82.34(5) . .
O13 Mo3 O12 105.8(8) . .
O13 Mo3 O10 97.3(6) . .
O12 Mo3 O10 100.8(7) . .
O13 Mo3 O14 96.6(6) . .
O12 Mo3 O14 97.9(6) . .
O10 Mo3 O14 152.6(6) . .
O13 Mo3 O6 159.5(6) . .
O12 Mo3 O6 93.8(6) . .
O10 Mo3 O6 72.6(5) . .
O14 Mo3 O6 86.4(5) . .
O13 Mo3 O15 90.5(7) . .
O12 Mo3 O15 162.2(6) . .
O10 Mo3 O15 83.7(5) . .
O14 Mo3 O15 72.7(5) . .
O6 Mo3 O15 70.9(4) . .
O13 Mo3 Mo2 133.1(5) . .
O12 Mo3 Mo2 88.5(5) . .
O10 Mo3 Mo2 35.8(4) . .
O14 Mo3 Mo2 126.0(4) . .
O6 Mo3 Mo2 39.6(3) . .
O15 Mo3 Mo2 85.3(3) . .
O16 Mo4 O11 107.5(7) . .
O16 Mo4 O5 101.8(6) . .
O11 Mo4 O5 100.6(6) . .
O16 Mo4 O15 100.9(6) . .
O11 Mo4 O15 102.0(6) . .
O5 Mo4 O15 141.2(6) . .
O16 Mo4 O17 81.7(6) . .
O11 Mo4 O17 170.7(6) . .
O5 Mo4 O17 76.9(5) . .
O15 Mo4 O17 75.7(5) . .
O16 Mo4 O6 170.8(6) . .
O11 Mo4 O6 81.5(6) . .
O5 Mo4 O6 77.4(5) . .
O15 Mo4 O6 75.3(5) . .
O17 Mo4 O6 89.2(4) . .
O19 Mo5 O18 105.4(7) . .
O19 Mo5 O20 100.1(6) . .
O18 Mo5 O20 99.2(6) . .
O19 Mo5 O4 96.5(6) . .
O18 Mo5 O4 97.7(5) . .
O20 Mo5 O4 152.2(5) . .
O19 Mo5 O17 92.5(6) . .
O18 Mo5 O17 161.7(6) . .
O20 Mo5 O17 73.5(5) . .
O4 Mo5 O17 83.7(5) . .
O19 Mo5 O5 161.9(6) . .
O18 Mo5 O5 91.1(6) . .
O20 Mo5 O5 84.1(5) . .
O4 Mo5 O5 73.7(5) . .
O17 Mo5 O5 71.7(5) . .
O19 Mo5 Mo6 87.7(4) . .
O18 Mo5 Mo6 135.2(4) . .
O20 Mo5 Mo6 36.0(4) . .
O4 Mo5 Mo6 123.7(4) . .
O17 Mo5 Mo6 40.0(3) . .
O5 Mo5 Mo6 85.5(3) . .
O21 Mo6 O23 103.3(7) . .
O21 Mo6 O22 103.1(8) . .
O23 Mo6 O22 42.1(8) . .
O21 Mo6 O24 97.8(7) . .
O23 Mo6 O24 81.0(8) . .
O22 Mo6 O24 122.3(8) . .
O21 Mo6 O20 96.8(6) . .
O23 Mo6 O20 121.6(8) . .
O22 Mo6 O20 80.2(7) . .
O24 Mo6 O20 149.0(6) . .
O21 Mo6 O17 100.8(6) . .
O23 Mo6 O17 147.9(7) . .
O22 Mo6 O17 147.6(7) . .
O24 Mo6 O17 74.9(6) . .
O20 Mo6 O17 75.6(5) . .
O21 Mo6 O16 173.5(6) . .
O23 Mo6 O16 82.9(6) . .
O22 Mo6 O16 82.7(7) . .
O24 Mo6 O16 81.1(6) . .
O20 Mo6 O16 81.3(5) . .
O17 Mo6 O16 72.7(5) . .
O21 Mo6 Mo7 90.9(5) . .
O23 Mo6 Mo7 115.5(7) . .
O22 Mo6 Mo7 155.5(6) . .
O24 Mo6 Mo7 34.5(4) . .
O20 Mo6 Mo7 118.3(4) . .
O17 Mo6 Mo7 43.0(4) . .
O16 Mo6 Mo7 84.6(4) . .
O21 Mo6 Mo5 90.2(5) . .
O23 Mo6 Mo5 155.3(7) . .
O22 Mo6 Mo5 115.1(6) . .
O24 Mo6 Mo5 117.9(4) . .
O20 Mo6 Mo5 34.9(4) . .
O17 Mo6 Mo5 43.2(4) . .
O16 Mo6 Mo5 84.7(3) . .
Mo7 Mo6 Mo5 84.32(6) . .
O25 Mo7 O26 105.7(7) . .
O25 Mo7 O24 101.7(7) . .
O26 Mo7 O24 97.7(6) . .
O25 Mo7 O14 95.4(7) . .
O26 Mo7 O14 96.8(6) . .
O24 Mo7 O14 153.6(6) . .
O25 Mo7 O17 92.9(6) . .
O26 Mo7 O17 160.8(6) . .
O24 Mo7 O17 73.2(5) . .
O14 Mo7 O17 86.2(5) . .
O25 Mo7 O15 161.4(6) . .
O26 Mo7 O15 91.0(6) . .
O24 Mo7 O15 83.7(6) . .
O14 Mo7 O15 74.1(5) . .
O17 Mo7 O15 71.5(5) . .
O25 Mo7 Mo6 89.0(5) . .
O26 Mo7 Mo6 133.3(5) . .
O24 Mo7 Mo6 35.6(4) . .
O14 Mo7 Mo6 126.2(4) . .
O17 Mo7 Mo6 40.0(3) . .
O15 Mo7 Mo6 85.2(3) . .
O27 Mo8 O28 106.2(7) . .
O27 Mo8 O30 99.6(6) . .
O28 Mo8 O30 98.0(6) . .
O27 Mo8 O29 95.6(6) . .
O28 Mo8 O29 100.0(6) . .
O30 Mo8 O29 152.2(5) . .
O27 Mo8 O32 161.4(6) . .
O28 Mo8 O32 90.2(6) . .
O30 Mo8 O32 86.4(5) . .
O29 Mo8 O32 72.6(5) . .
O27 Mo8 O31 92.9(6) . .
O28 Mo8 O31 160.2(6) . .
O30 Mo8 O31 73.2(5) . .
O29 Mo8 O31 82.9(5) . .
O32 Mo8 O31 71.8(5) . .
O27 Mo8 Mo9 130.8(5) . .
O28 Mo8 Mo9 86.8(4) . .
O30 Mo8 Mo9 125.9(4) . .
O29 Mo8 Mo9 35.3(4) . .
O32 Mo8 Mo9 39.6(3) . .
O31 Mo8 Mo9 84.5(3) . .
O33 Mo9 O35 103.7(8) . .
O33 Mo9 O34 103.6(8) . .
O35 Mo9 O34 42.8(7) . .
O33 Mo9 O36 96.3(6) . .
O35 Mo9 O36 83.4(6) . .
O34 Mo9 O36 125.5(7) . .
O33 Mo9 O29 96.3(6) . .
O35 Mo9 O29 121.9(6) . .
O34 Mo9 O29 79.6(7) . .
O36 Mo9 O29 147.7(5) . .
O33 Mo9 O32 102.0(6) . .
O35 Mo9 O32 147.1(6) . .
O34 Mo9 O32 145.4(8) . .
O36 Mo9 O32 73.7(5) . .
O29 Mo9 O32 74.7(5) . .
O33 Mo9 O37 174.2(6) . .
O35 Mo9 O37 81.6(7) . .
O34 Mo9 O37 81.9(8) . .
O36 Mo9 O37 81.7(5) . .
O29 Mo9 O37 82.7(5) . .
O32 Mo9 O37 72.2(5) . .
O33 Mo9 Mo8 90.9(5) . .
O35 Mo9 Mo8 154.5(5) . .
O34 Mo9 Mo8 113.8(6) . .
O36 Mo9 Mo8 116.0(4) . .
O29 Mo9 Mo8 34.3(4) . .
O32 Mo9 Mo8 42.9(3) . .
O37 Mo9 Mo8 85.0(3) . .
O33 Mo9 Mo10 89.9(5) . .
O35 Mo9 Mo10 120.1(5) . .
O34 Mo9 Mo10 160.0(6) . .
O36 Mo9 Mo10 36.8(4) . .
O29 Mo9 Mo10 113.8(4) . .
O32 Mo9 Mo10 39.9(3) . .
O37 Mo9 Mo10 85.2(4) . .
Mo8 Mo9 Mo10 80.04(5) . .
O38 Mo10 O39 106.6(7) . .
O38 Mo10 O40 100.0(7) . .
O39 Mo10 O40 103.6(6) . .
O38 Mo10 O36 101.1(7) . .
O39 Mo10 O36 85.5(6) . .
O40 Mo10 O36 153.5(5) . .
O38 Mo10 O32 95.3(6) . .
O39 Mo10 O32 151.4(6) . .
O40 Mo10 O32 90.2(5) . .
O36 Mo10 O32 72.1(5) . .
O38 Mo10 O41 165.1(6) . .
O39 Mo10 O41 88.1(6) . .
O40 Mo10 O41 73.3(5) . .
O36 Mo10 O41 82.3(5) . .
O32 Mo10 O41 71.7(4) . .
O38 Mo10 Mo9 89.2(5) . .
O39 Mo10 Mo9 121.5(5) . .
O40 Mo10 Mo9 129.2(4) . .
O36 Mo10 Mo9 35.9(3) . .
O32 Mo10 Mo9 39.1(3) . .
O41 Mo10 Mo9 85.2(3) . .
O38 Mo10 Nd3 103.3(5) . .
O39 Mo10 Nd3 44.6(5) . .
O40 Mo10 Nd3 145.0(4) . .
O36 Mo10 Nd3 41.6(3) . .
O32 Mo10 Nd3 113.1(3) . .
O41 Mo10 Nd3 89.0(3) . .
Mo9 Mo10 Nd3 77.19(5) . .
O37 Mo11 O42 106.6(7) . .
O37 Mo11 O31 101.0(6) . .
O42 Mo11 O31 102.4(6) . .
O37 Mo11 O41 101.5(6) . .
O42 Mo11 O41 101.3(7) . .
O31 Mo11 O41 140.8(5) . .
O37 Mo11 O43 171.2(6) . .
O42 Mo11 O43 82.2(6) . .
O31 Mo11 O43 77.1(5) . .
O41 Mo11 O43 75.7(5) . .
O37 Mo11 O32 81.0(6) . .
O42 Mo11 O32 172.3(6) . .
O31 Mo11 O32 76.7(5) . .
O41 Mo11 O32 75.7(5) . .
O43 Mo11 O32 90.2(4) . .
O44 Mo12 O45 105.3(6) . .
O44 Mo12 O46 97.2(6) . .
O45 Mo12 O46 101.6(6) . .
O44 Mo12 O30 98.2(5) . .
O45 Mo12 O30 98.1(6) . .
O46 Mo12 O30 150.8(5) . .
O44 Mo12 O43 161.0(6) . .
O45 Mo12 O43 92.9(5) . .
O46 Mo12 O43 73.6(5) . .
O30 Mo12 O43 84.1(5) . .
O44 Mo12 O31 90.8(5) . .
O45 Mo12 O31 162.3(5) . .
O46 Mo12 O31 83.3(5) . .
O30 Mo12 O31 71.8(5) . .
O43 Mo12 O31 71.9(5) . .
O44 Mo12 Mo13 133.3(4) . .
O45 Mo12 Mo13 88.0(4) . .
O46 Mo12 Mo13 36.2(4) . .
O30 Mo12 Mo13 124.5(4) . .
O43 Mo12 Mo13 40.5(3) . .
O31 Mo12 Mo13 86.2(3) . .
O47 Mo13 O49 101.2(8) . .
O47 Mo13 O48 102.4(8) . .
O49 Mo13 O48 42.3(8) . .
O47 Mo13 O46 96.8(6) . .
O49 Mo13 O46 123.1(7) . .
O48 Mo13 O46 81.2(7) . .
O47 Mo13 O50 97.5(7) . .
O49 Mo13 O50 81.5(7) . .
O48 Mo13 O50 122.8(7) . .
O46 Mo13 O50 148.2(5) . .
O47 Mo13 O43 101.1(6) . .
O49 Mo13 O43 149.2(7) . .
O48 Mo13 O43 148.0(7) . .
O46 Mo13 O43 74.7(5) . .
O50 Mo13 O43 74.7(5) . .
O47 Mo13 O42 173.8(6) . .
O49 Mo13 O42 84.9(7) . .
O48 Mo13 O42 82.7(7) . .
O46 Mo13 O42 80.4(5) . .
O50 Mo13 O42 82.4(5) . .
O43 Mo13 O42 72.9(5) . .
O47 Mo13 Mo12 89.5(5) . .
O49 Mo13 Mo12 157.2(6) . .
O48 Mo13 Mo12 115.8(6) . .
O46 Mo13 Mo12 34.6(4) . .
O50 Mo13 Mo12 117.4(4) . .
O43 Mo13 Mo12 43.1(4) . .
O42 Mo13 Mo12 85.1(3) . .
O47 Mo13 Mo14 91.7(5) . .
O49 Mo13 Mo14 115.8(6) . .
O48 Mo13 Mo14 155.6(6) . .
O46 Mo13 Mo14 117.1(4) . .
O50 Mo13 Mo14 34.3(4) . .
O43 Mo13 Mo14 42.6(4) . .
O42 Mo13 Mo14 84.7(3) . .
Mo12 Mo13 Mo14 83.65(6) . .
O52 Mo14 O51 105.1(8) . .
O52 Mo14 O50 96.8(7) . .
O51 Mo14 O50 101.9(7) . .
O52 Mo14 O40 98.8(7) . .
O51 Mo14 O40 94.2(7) . .
O50 Mo14 O40 153.8(6) . .
O52 Mo14 O43 161.9(7) . .
O51 Mo14 O43 91.9(6) . .
O50 Mo14 O43 73.0(5) . .
O40 Mo14 O43 86.0(5) . .
O52 Mo14 O41 92.9(7) . .
O51 Mo14 O41 159.7(6) . .
O50 Mo14 O41 84.9(6) . .
O40 Mo14 O41 73.4(5) . .
O43 Mo14 O41 71.6(5) . .
O52 Mo14 Mo13 132.3(6) . .
O51 Mo14 Mo13 89.4(6) . .
O50 Mo14 Mo13 35.5(4) . .
O40 Mo14 Mo13 125.7(4) . .
O43 Mo14 Mo13 39.7(3) . .
O41 Mo14 Mo13 85.3(4) . .
O53 Mo15 O53 111.1(8) 2 .
O53 Mo15 O54 108.6(6) 2 2
O53 Mo15 O54 109.2(6) . 2
O53 Mo15 O54 109.2(6) 2 .
O53 Mo15 O54 108.6(6) . .
O54 Mo15 O54 110.1(8) 2 .
O4 Na1 O30 121.8(5) 2 .
O4 Na1 O1W 92.6(5) 2 .
O30 Na1 O1W 92.7(5) . .
O4 Na1 O14 73.6(4) 2 2
O30 Na1 O14 164.6(5) . 2
O1W Na1 O14 84.4(5) . 2
Mo1 O1 Nd1 148.5(7) . .
Mo1 O2 Nd1 153.9(7) . 2
Mo1 O3 Mo2 110.0(6) . .
Mo1 O4 Mo5 113.7(6) . .
Mo1 O4 Na1 122.9(6) . 2
Mo5 O4 Na1 121.5(6) . 2
Mo4 O5 Mo5 111.6(6) . .
Mo4 O5 Mo1 110.5(6) . .
Mo5 O5 Mo1 91.5(5) . .
Mo2 O6 Mo3 98.1(5) . .
Mo2 O6 Mo1 98.0(5) . .
Mo3 O6 Mo1 150.7(6) . .
Mo2 O6 Mo4 100.4(5) . .
Mo3 O6 Mo4 101.1(5) . .
Mo1 O6 Mo4 99.9(5) . .
O9 O8 Mo2 69.3(10) . .
O8 O9 Mo2 68.4(10) . .
Mo3 O10 Mo2 110.0(6) . .
Mo4 O11 Mo2 105.4(6) . .
Mo3 O13 Nd3 152.3(8) . 3_445
Mo7 O14 Mo3 113.0(6) . .
Mo7 O14 Na1 119.3(6) . 2
Mo3 O14 Na1 123.4(6) . 2
Mo4 O15 Mo7 112.7(6) . .
Mo4 O15 Mo3 112.3(6) . .
Mo7 O15 Mo3 92.6(5) . .
Mo4 O16 Mo6 106.1(7) . .
Mo6 O17 Mo7 97.0(5) . .
Mo6 O17 Mo5 96.8(5) . .
Mo7 O17 Mo5 154.3(6) . .
Mo6 O17 Mo4 99.5(5) . .
Mo7 O17 Mo4 99.7(5) . .
Mo5 O17 Mo4 99.4(5) . .
Mo5 O18 Nd1 149.9(7) . .
Mo5 O19 Nd2 155.5(7) . .
Mo5 O20 Mo6 109.1(6) . .
O23 O22 Mo6 68.8(12) . .
O22 O23 Mo6 69.1(11) . .
Mo7 O24 Mo6 109.9(7) . .
Mo7 O26 Nd3 148.6(8) . 3_445
Mo8 O27 Nd2 147.9(7) . .
Mo8 O28 Nd2 151.6(7) . 2
Mo8 O29 Mo9 110.4(6) . .
Mo8 O30 Mo12 114.6(6) . .
Mo8 O30 Na1 123.6(6) . .
Mo12 O30 Na1 120.7(6) . .
Mo11 O31 Mo8 112.2(6) . .
Mo11 O31 Mo12 110.5(6) . .
Mo8 O31 Mo12 92.4(4) . .
Mo9 O32 Mo10 101.1(5) . .
Mo9 O32 Mo8 97.5(5) . .
Mo10 O32 Mo8 147.6(6) . .
Mo9 O32 Mo11 100.4(5) . .
Mo10 O32 Mo11 103.2(5) . .
Mo8 O32 Mo11 99.2(5) . .
O35 O34 Mo9 67.7(11) . .
O34 O35 Mo9 69.5(11) . .
Mo9 O36 Mo10 107.3(6) . .
Mo9 O36 Nd3 146.6(6) . .
Mo10 O36 Nd3 104.8(5) . .
Mo11 O37 Mo9 106.3(7) . .
Mo10 O39 Nd3 107.9(6) . .
Mo10 O40 Mo14 115.3(6) . .
Mo11 O41 Mo14 112.4(6) . .
Mo11 O41 Mo10 109.3(6) . .
Mo14 O41 Mo10 92.3(5) . .
Mo11 O42 Mo13 105.2(6) . .
Mo13 O43 Mo12 96.5(5) . .
Mo13 O43 Mo14 97.7(5) . .
Mo12 O43 Mo14 153.3(7) . .
Mo13 O43 Mo11 99.7(5) . .
Mo12 O43 Mo11 99.8(5) . .
Mo14 O43 Mo11 99.9(5) . .
Mo12 O44 Nd2 150.9(7) . .
Mo12 O45 Nd1 154.7(7) . .
Mo12 O46 Mo13 109.2(6) . .
O49 O48 Mo13 67.9(12) . .
O48 O49 Mo13 69.8(11) . .
Mo14 O50 Mo13 110.2(6) . .
Mo15 O53 Nd1 159.4(7) . .
Mo15 O54 Nd2 158.1(8) . .
Nd1 O1W Na1 103.6(6) . .
O32W O24W O32W 166(8) . 2

loop_
_geom_bond_atom_site_label_1
_geom_bond_atom_site_label_2
_geom_bond_distance
_geom_bond_site_symmetry_2
Nd1 O53 2.418(12) .
Nd1 O1 2.460(12) .
Nd1 O18 2.469(12) .
Nd1 O2 2.475(13) 2
Nd1 O45 2.498(12) .
Nd1 O3W 2.500(17) .
Nd1 O2W 2.521(16) .
Nd1 O1W 2.536(16) .
Nd1 O4W 2.61(2) .
Nd2 O54 2.422(13) .
Nd2 O44 2.464(12) .
Nd2 O28 2.480(14) 2
Nd2 O7W 2.489(15) .
Nd2 O27 2.499(14) .
Nd2 O19 2.504(13) .
Nd2 O6W 2.521(15) .
Nd2 O8W 2.523(17) .
Nd2 O5W 2.526(19) .
Nd3 O36 2.413(12) .
Nd3 O13W 2.454(19) .
Nd3 O13 2.455(14) 3
Nd3 O12W 2.489(16) .
Nd3 O9W 2.501(16) .
Nd3 O10W 2.517(19) .
Nd3 O26 2.547(14) 3
Nd3 O11W 2.575(18) .
Nd3 O39 2.593(13) .
Nd3 Mo10 3.5166(19) .
Mo1 O2 1.733(12) .
Mo1 O1 1.739(12) .
Mo1 O3 1.926(13) .
Mo1 O4 1.927(13) .
Mo1 O6 2.172(12) .
Mo1 O5 2.287(13) .
Mo1 Mo2 3.185(2) .
Mo2 O7 1.698(14) .
Mo2 O8 1.917(17) .
Mo2 O9 1.928(17) .
Mo2 O3 1.963(13) .
Mo2 O10 1.977(13) .
Mo2 O6 2.048(12) .
Mo2 O11 2.431(15) .
Mo2 Mo3 3.179(2) .
Mo3 O13 1.712(14) .
Mo3 O12 1.716(16) .
Mo3 O10 1.903(13) .
Mo3 O14 1.965(13) .
Mo3 O6 2.159(12) .
Mo3 O15 2.267(13) .
Mo4 O16 1.722(15) .
Mo4 O11 1.741(14) .
Mo4 O5 1.869(12) .
Mo4 O15 1.872(13) .
Mo4 O17 2.292(13) .
Mo4 O6 2.300(12) .
Mo5 O19 1.717(13) .
Mo5 O18 1.726(12) .
Mo5 O20 1.926(13) .
Mo5 O4 1.961(13) .
Mo5 O17 2.194(13) .
Mo5 O5 2.260(13) .
Mo5 Mo6 3.181(2) .
Mo6 O21 1.681(14) .
Mo6 O23 1.920(18) .
Mo6 O22 1.923(19) .
Mo6 O24 1.968(15) .
Mo6 O20 1.978(13) .
Mo6 O17 2.059(13) .
Mo6 O16 2.405(14) .
Mo6 Mo7 3.177(3) .
Mo7 O25 1.707(16) .
Mo7 O26 1.743(13) .
Mo7 O24 1.912(16) .
Mo7 O14 1.935(14) .
Mo7 O17 2.183(13) .
Mo7 O15 2.230(13) .
Mo8 O27 1.714(13) .
Mo8 O28 1.727(13) .
Mo8 O30 1.910(13) .
Mo8 O29 1.929(13) .
Mo8 O32 2.202(12) .
Mo8 O31 2.240(13) .
Mo8 Mo9 3.209(2) .
Mo9 O33 1.696(14) .
Mo9 O35 1.919(18) .
Mo9 O34 1.943(19) .
Mo9 O36 1.976(12) .
Mo9 O29 1.978(13) .
Mo9 O32 2.064(12) .
Mo9 O37 2.413(15) .
Mo9 Mo10 3.214(2) .
Mo10 O38 1.692(16) .
Mo10 O39 1.709(12) .
Mo10 O40 1.874(14) .
Mo10 O36 2.015(12) .
Mo10 O32 2.100(12) .
Mo10 O41 2.311(14) .
Mo11 O37 1.741(14) .
Mo11 O42 1.743(14) .
Mo11 O31 1.875(13) .
Mo11 O41 1.899(13) .
Mo11 O43 2.281(13) .
Mo11 O32 2.291(12) .
Mo12 O44 1.710(13) .
Mo12 O45 1.723(12) .
Mo12 O46 1.906(12) .
Mo12 O30 1.955(12) .
Mo12 O43 2.177(13) .
Mo12 O31 2.267(12) .
Mo12 Mo13 3.167(2) .
Mo13 O47 1.685(16) .
Mo13 O49 1.93(2) .
Mo13 O48 1.952(19) .
Mo13 O46 1.980(12) .
Mo13 O50 1.989(14) .
Mo13 O43 2.069(13) .
Mo13 O42 2.413(15) .
Mo13 Mo14 3.212(2) .
Mo14 O52 1.696(14) .
Mo14 O51 1.704(15) .
Mo14 O50 1.927(14) .
Mo14 O40 1.991(14) .
Mo14 O43 2.195(13) .
Mo14 O41 2.218(13) .
Mo15 O53 1.743(12) 2
Mo15 O53 1.743(12) .
Mo15 O54 1.748(13) 2
Mo15 O54 1.748(13) .
Na1 O4 2.810(15) 2
Na1 O30 2.841(16) .
Na1 O1W 2.97(2) .
Na1 O14 2.989(16) 2
O2 Nd1 2.475(13) 2
O4 Na1 2.810(15) 2
O8 O9 1.39(3) .
O13 Nd3 2.455(14) 3_445
O14 Na1 2.989(16) 2
O22 O23 1.38(3) .
O26 Nd3 2.547(14) 3_445
O28 Nd2 2.480(14) 2
O34 O35 1.41(3) .
O48 O49 1.40(3) .
O15W O25W 0.71(5) .
O20W O30W 1.24(8) .
O21W O33W 1.55(5) .
O24W O32W 1.79(11) .
O24W O32W 1.79(11) 2
